data_7109811
loop_
_publ_author_name
'Anna S. Degtyarenko'
'Eduard B. Rusanov'
'Antonio Bauza'
'Antonio Frontera'
'Harald Krautscheid'
'Alexander N. Chernega'
'Andriy A. Mokhire'
'Konstantin V. Domasevitch'

_publ_section_title
;
 Self-assembly cavitand precisely recognizing hexafluorosilicate: a
 concerted action of two coordination and twelve CHF bonds
;
_journal_name_full Chem.Commun.
_journal_page_first 9018
_journal_paper_doi 10.1039/c3cc45271a
_journal_volume 49
_journal_year 2013
_chemical_formula_moiety 'C58 H48 Cu2 F6 N16 O2 Si, F6 Si0.21 Sn0.79, 3(C H4 O)'
_chemical_formula_sum 'C61 H60 Cu2 F12 N16 O5 Si1.21 Sn0.79'
_chemical_formula_weight 1580.08
_chemical_name_systematic
;
\m-[Hexafluorosilicato-tetrakis[\m-1,3-bis(pyridazin-4-yl)benzene-
\k^2^N^2^:N^2'^]-dimethanol-dicopper(II) 
Hexafluorosilicate/Hexafluorostannate(IV) 0.21:0.79, 
solvate with 3 methanol
;
_space_group_IT_number 87
_space_group_name_Hall '-I 4'
_symmetry_cell_setting tetragonal
_symmetry_Int_Tables_number 87
_symmetry_space_group_name_Hall '-I 4'
_symmetry_space_group_name_H-M 'I 4/m'
_atom_sites_solution_hydrogens geom
_atom_sites_solution_primary direct
_atom_sites_solution_secondary difmap
_audit_creation_method SHELXL-97
_cell_angle_alpha 90.00
_cell_angle_beta 90.00
_cell_angle_gamma 90.00
_cell_formula_units_Z 4
_cell_length_a 17.3756(4)
_cell_length_b 17.3756(4)
_cell_length_c 20.5964(9)
_cell_measurement_reflns_used 17174
_cell_measurement_temperature 173(2)
_cell_measurement_theta_max 27.71
_cell_measurement_theta_min 1.53
_cell_volume 6218.3(3)
_computing_cell_refinement 'SAINT-NT (Bruker, 1999)'
_computing_data_collection 'SMART-NT (Bruker, 1998)'
_computing_data_reduction 'SAINT-NT (Bruker, 1999)'
_computing_molecular_graphics 'Diamond 2.1e (Brandenburg, 1999)'
_computing_publication_material 'WinGX 1.70.01 (Farrugia, 1999)'
_computing_structure_refinement 'SHELXL-97 (Sheldrick, 2008)'
_computing_structure_solution 'SHELXS-97 (Sheldrick, 2008)'
_diffrn_ambient_temperature 173(2)
_diffrn_measured_fraction_theta_full 0.997
_diffrn_measured_fraction_theta_max 0.997
_diffrn_measurement_device_type 'Bruker APEXII area-detector diffractometer'
_diffrn_measurement_method '\w scans'
_diffrn_radiation_monochromator graphite
_diffrn_radiation_source 'fine-focus sealed tube'
_diffrn_radiation_type MoK\a
_diffrn_radiation_wavelength 0.71073
_diffrn_reflns_av_R_equivalents 0.0410
_diffrn_reflns_av_sigmaI/netI 0.0353
_diffrn_reflns_limit_h_max 22
_diffrn_reflns_limit_h_min -22
_diffrn_reflns_limit_k_max 22
_diffrn_reflns_limit_k_min -19
_diffrn_reflns_limit_l_max 23
_diffrn_reflns_limit_l_min -26
_diffrn_reflns_number 17174
_diffrn_reflns_theta_full 27.71
_diffrn_reflns_theta_max 27.71
_diffrn_reflns_theta_min 1.53
_diffrn_standards_decay_% 0
_exptl_absorpt_coefficient_mu 1.119
_exptl_absorpt_correction_T_max 0.7990
_exptl_absorpt_correction_T_min 0.7596
_exptl_absorpt_correction_type empirical
_exptl_absorpt_process_details 'SADABS (Sheldrick, 1996)'
_exptl_crystal_colour blue-green
_exptl_crystal_density_diffrn 1.688
_exptl_crystal_density_method 'not measured'
_exptl_crystal_description prism
_exptl_crystal_F_000 3202
_exptl_crystal_size_max 0.26
_exptl_crystal_size_mid 0.23
_exptl_crystal_size_min 0.21
_platon_squeeze_details
;
;
_refine_diff_density_max 0.504
_refine_diff_density_min -0.674
_refine_diff_density_rms 0.065
_refine_ls_extinction_method none
_refine_ls_goodness_of_fit_ref 1.081
_refine_ls_hydrogen_treatment constr
_refine_ls_matrix_type full
_refine_ls_number_parameters 224
_refine_ls_number_reflns 3744
_refine_ls_number_restraints 0
_refine_ls_restrained_S_all 1.081
_refine_ls_R_factor_all 0.0499
_refine_ls_R_factor_gt 0.0354
_refine_ls_shift/su_max 0.000
_refine_ls_shift/su_mean 0.000
_refine_ls_structure_factor_coef Fsqd
_refine_ls_weighting_details 'calc w=1/[\s^2^(Fo^2^)+(0.0356P)^2^+4.6386P] where P=(Fo^2^+2Fc^2^)/3'
_refine_ls_weighting_scheme calc
_refine_ls_wR_factor_gt 0.0805
_refine_ls_wR_factor_ref 0.0849
_reflns_number_gt 2894
_reflns_number_total 3744
_reflns_threshold_expression >2sigma(I)
_cod_data_source_file c3cc45271a.txt
_cod_data_source_block (1d)
_cod_depositor_comments
;
The following automatic conversions were performed:

data name '_iucr_refine_instruction_details' was replaced with
'_iucr_refine_instructions_details' as specified in the replacement
file 'data/replacement-values/replacement_tags.lst'.

Automatic conversion script
Id: cif_correct_tags 9268 2022-04-12 08:56:07Z antanas 
;
_cod_database_code 7109811

loop_
_symmetry_equiv_pos_as_xyz
'x, y, z'
'-x, -y, z'
'-y, x, z'
'y, -x, z'
'x+1/2, y+1/2, z+1/2'
'-x+1/2, -y+1/2, z+1/2'
'-y+1/2, x+1/2, z+1/2'
'y+1/2, -x+1/2, z+1/2'
'-x, -y, -z'
'x, y, -z'
'y, -x, -z'
'-y, x, -z'
'-x+1/2, -y+1/2, -z+1/2'
'x+1/2, y+1/2, -z+1/2'
'y+1/2, -x+1/2, -z+1/2'
'-y+1/2, x+1/2, -z+1/2'

loop_
_atom_site_label
_atom_site_type_symbol
_atom_site_fract_x
_atom_site_fract_y
_atom_site_fract_z
_atom_site_U_iso_or_equiv
_atom_site_adp_type
_atom_site_occupancy
_atom_site_symmetry_multiplicity
_atom_site_calc_flag
_atom_site_refinement_flags
Cu1 Cu 0.35781(2) 0.17351(2) 0.0000 0.03561(15) Uani 1 2 d S
Si1 Si 0.5000 0.0000 0.0000 0.0164(2) Uani 1 4 d S
F1 F 0.43791(10) 0.07380(9) 0.0000 0.0255(4) Uani 1 2 d S
F2 F 0.5000 0.0000 0.08176(8) 0.0246(4) Uani 1 2 d S
F3 F 0.42651(9) -0.06216(10) 0.0000 0.0228(4) Uani 1 2 d S
Si2 Si 0.0000 0.0000 0.247926(17) 0.01910(12) Uani 0.209(2) 4 d SP
Sn2 Sn 0.0000 0.0000 0.247926(17) 0.01910(12) Uani 0.791(2) 4 d SP
F4 F 0.0000 0.0000 0.15575(14) 0.0454(8) Uani 1 4 d S
F5 F -0.08300(8) 0.07157(8) 0.24798(6) 0.0332(3) Uani 1 1 d .
F6 F 0.0000 0.0000 0.34017(13) 0.0284(6) Uani 1 4 d S
N1 N 0.29552(12) 0.11218(12) 0.06956(12) 0.0400(6) Uani 1 1 d .
N2 N 0.22271(13) 0.13706(15) 0.07925(15) 0.0589(8) Uani 1 1 d .
N3 N 0.56928(12) -0.22076(11) 0.06876(12) 0.0364(5) Uani 1 1 d .
N4 N 0.57813(15) -0.29710(12) 0.07607(14) 0.0511(7) Uani 1 1 d .
C1 C 0.31984(14) 0.04883(15) 0.09825(13) 0.0373(6) Uani 1 1 d .
H1 H 0.3717 0.0338 0.0912 0.045 Uiso 1 1 calc R
C2 C 0.27440(15) 0.00190(16) 0.13859(14) 0.0398(7) Uani 1 1 d .
C3 C 0.20042(17) 0.0272(2) 0.14790(16) 0.0553(8) Uani 1 1 d .
H3 H 0.1655 -0.0009 0.1743 0.066 Uiso 1 1 calc R
C4 C 0.17836(18) 0.0944(2) 0.11770(19) 0.0688(11) Uani 1 1 d .
H4 H 0.1272 0.1118 0.1249 0.083 Uiso 1 1 calc R
C5 C 0.51227(14) -0.18415(14) 0.09847(13) 0.0351(6) Uani 1 1 d .
H5 H 0.5089 -0.1300 0.0931 0.042 Uiso 1 1 calc R
C6 C 0.45672(15) -0.22021(15) 0.13729(13) 0.0382(6) Uani 1 1 d .
C7 C 0.4673(2) -0.29903(17) 0.14377(16) 0.0568(9) Uani 1 1 d .
H7 H 0.4328 -0.3288 0.1693 0.068 Uiso 1 1 calc R
C8 C 0.5284(2) -0.33351(17) 0.11273(18) 0.0603(9) Uani 1 1 d .
H8 H 0.5349 -0.3874 0.1183 0.072 Uiso 1 1 calc R
C9 C 0.30475(15) -0.06897(17) 0.16880(13) 0.0410(7) Uani 1 1 d .
C10 C 0.36495(14) -0.10931(15) 0.14057(12) 0.0354(6) Uani 1 1 d .
H10 H 0.3872 -0.0905 0.1015 0.042 Uiso 1 1 calc R
C11 C 0.39363(15) -0.17689(16) 0.16814(13) 0.0410(7) Uani 1 1 d .
C12 C 0.3608(2) -0.2036(2) 0.22618(15) 0.0567(9) Uani 1 1 d .
H12 H 0.3797 -0.2493 0.2458 0.068 Uiso 1 1 calc R
C13 C 0.3021(2) -0.1641(2) 0.25446(15) 0.0694(12) Uani 1 1 d .
H13 H 0.2806 -0.1825 0.2939 0.083 Uiso 1 1 calc R
C14 C 0.27330(19) -0.0978(2) 0.22672(15) 0.0569(9) Uani 1 1 d .
H14 H 0.2318 -0.0715 0.2470 0.068 Uiso 1 1 calc R
C15 C 0.2424(3) 0.3241(3) 0.0000 0.0788(17) Uani 1 2 d S
H15A H 0.2108 0.3523 0.0300 0.118 Uiso 0.50 1 d PR
H15B H 0.2809 0.3577 -0.0177 0.118 Uiso 0.50 1 d PR
H15C H 0.2110 0.3043 -0.0345 0.118 Uiso 0.50 1 d PR
O1 O 0.2758(2) 0.2691(2) 0.02938(19) 0.0507(11) Uani 0.50 1 d P
H1O H 0.2384 0.2449 0.0464 0.076 Uiso 0.50 1 d PR

loop_
_atom_site_aniso_label
_atom_site_aniso_U_11
_atom_site_aniso_U_22
_atom_site_aniso_U_33
_atom_site_aniso_U_23
_atom_site_aniso_U_13
_atom_site_aniso_U_12
Cu1 0.0238(2) 0.0189(2) 0.0642(3) 0.000 0.000 0.00253(16)
Si1 0.0169(5) 0.0139(5) 0.0183(5) 0.000 0.000 -0.0005(4)
F1 0.0229(9) 0.0191(9) 0.0345(11) 0.000 0.000 0.0038(7)
F2 0.0270(9) 0.0254(9) 0.0213(9) 0.000 0.000 -0.0067(8)
F3 0.0224(9) 0.0229(9) 0.0231(10) 0.000 0.000 -0.0067(7)
Si2 0.01931(14) 0.01931(14) 0.01867(19) 0.000 0.000 0.000
Sn2 0.01931(14) 0.01931(14) 0.01867(19) 0.000 0.000 0.000
F4 0.0544(12) 0.0544(12) 0.0274(16) 0.000 0.000 0.000
F5 0.0311(7) 0.0346(7) 0.0338(8) 0.0033(6) -0.0072(6) 0.0000(6)
F6 0.0239(8) 0.0239(8) 0.0373(16) 0.000 0.000 0.000
N1 0.0253(11) 0.0351(12) 0.0596(16) -0.0184(11) 0.0123(10) -0.0037(9)
N2 0.0320(13) 0.0569(16) 0.088(2) -0.0146(15) 0.0140(13) 0.0080(12)
N3 0.0363(12) 0.0193(10) 0.0537(14) 0.0094(9) -0.0143(11) -0.0019(9)
N4 0.0581(15) 0.0234(11) 0.0718(19) 0.0141(12) -0.0156(14) 0.0001(11)
C1 0.0278(13) 0.0347(14) 0.0495(17) -0.0153(12) 0.0154(12) -0.0055(11)
C2 0.0322(13) 0.0486(16) 0.0386(15) -0.0191(13) 0.0154(12) -0.0130(12)
C3 0.0371(16) 0.071(2) 0.058(2) -0.0133(18) 0.0220(15) -0.0099(15)
C4 0.0293(15) 0.089(3) 0.089(3) -0.019(2) 0.0246(17) 0.0004(16)
C5 0.0352(13) 0.0266(12) 0.0436(15) 0.0142(12) -0.0110(12) -0.0063(10)
C6 0.0431(15) 0.0365(14) 0.0350(15) 0.0146(12) -0.0121(12) -0.0165(12)
C7 0.075(2) 0.0393(16) 0.056(2) 0.0238(15) -0.0130(18) -0.0268(16)
C8 0.080(2) 0.0282(15) 0.072(2) 0.0188(15) -0.013(2) -0.0086(16)
C9 0.0401(15) 0.0527(17) 0.0301(14) -0.0070(13) 0.0100(12) -0.0210(13)
C10 0.0378(14) 0.0433(15) 0.0250(13) 0.0021(11) 0.0060(11) -0.0170(12)
C11 0.0434(15) 0.0469(16) 0.0328(15) 0.0130(13) -0.0046(12) -0.0238(13)
C12 0.061(2) 0.074(2) 0.0350(16) 0.0172(16) -0.0022(16) -0.0341(18)
C13 0.080(3) 0.099(3) 0.0289(16) 0.0109(18) 0.0095(17) -0.046(2)
C14 0.0532(19) 0.081(2) 0.0360(16) -0.0142(17) 0.0205(15) -0.0311(18)
C15 0.069(3) 0.051(3) 0.116(5) 0.000 0.000 0.032(3)
O1 0.049(2) 0.042(2) 0.061(3) 0.0095(18) 0.0010(19) 0.0206(18)

loop_
_atom_type_symbol
_atom_type_description
_atom_type_scat_dispersion_real
_atom_type_scat_dispersion_imag
_atom_type_scat_source
C C 0.0033 0.0016 'International Tables Vol C Tables 4.2.6.8 and 6.1.1.4'
H H 0.0000 0.0000 'International Tables Vol C Tables 4.2.6.8 and 6.1.1.4'
N N 0.0061 0.0033 'International Tables Vol C Tables 4.2.6.8 and 6.1.1.4'
O O 0.0106 0.0060 'International Tables Vol C Tables 4.2.6.8 and 6.1.1.4'
F F 0.0171 0.0103 'International Tables Vol C Tables 4.2.6.8 and 6.1.1.4'
Si Si 0.0817 0.0704 'International Tables Vol C Tables 4.2.6.8 and 6.1.1.4'
Sn Sn -0.6537 1.4246 'International Tables Vol C Tables 4.2.6.8 and 6.1.1.4'
Cu Cu 0.3201 1.2651 'International Tables Vol C Tables 4.2.6.8 and 6.1.1.4'

loop_
_geom_angle_atom_site_label_1
_geom_angle_atom_site_label_2
_geom_angle_atom_site_label_3
_geom_angle
_geom_angle_site_symmetry_1
_geom_angle_site_symmetry_3
N3 Cu1 N3 86.35(12) 2_655 9_655
N3 Cu1 N1 92.88(9) 2_655 .
N3 Cu1 N1 171.55(8) 9_655 .
N3 Cu1 N1 171.55(8) 2_655 10
N3 Cu1 N1 92.88(9) 9_655 10
N1 Cu1 N1 86.65(12) . 10
N3 Cu1 F1 85.75(6) 2_655 .
N3 Cu1 F1 85.75(6) 9_655 .
N1 Cu1 F1 85.80(7) . .
N1 Cu1 F1 85.80(7) 10 .
N3 Cu1 O1 106.05(12) 2_655 10
N3 Cu1 O1 84.94(12) 9_655 10
N1 Cu1 O1 103.34(12) . 10
N1 Cu1 O1 82.25(12) 10 10
F1 Cu1 O1 164.44(10) . 10
N3 Cu1 O1 84.94(12) 2_655 .
N3 Cu1 O1 106.05(12) 9_655 .
N1 Cu1 O1 82.25(12) . .
N1 Cu1 O1 103.34(12) 10 .
F1 Cu1 O1 164.44(10) . .
F3 Si1 F3 180.0 9_655 .
F3 Si1 F1 90.15(8) 9_655 9_655
F3 Si1 F1 89.85(8) . 9_655
F3 Si1 F1 89.85(8) 9_655 .
F3 Si1 F1 90.15(8) . .
F1 Si1 F1 180.0 9_655 .
F3 Si1 F2 90.0 9_655 .
F3 Si1 F2 90.0 . .
F1 Si1 F2 90.0 9_655 .
F1 Si1 F2 90.0 . .
F3 Si1 F2 90.0 9_655 9_655
F3 Si1 F2 90.0 . 9_655
F1 Si1 F2 90.0 9_655 9_655
F1 Si1 F2 90.0 . 9_655
F2 Si1 F2 180.0 . 9_655
Si1 F1 Cu1 178.70(10) . .
F4 Si2 F6 180.0 . .
F4 Si2 F5 90.04(4) . 4
F6 Si2 F5 89.96(4) . 4
F4 Si2 F5 90.04(4) . 2
F6 Si2 F5 89.96(4) . 2
F5 Si2 F5 90.0 4 2
F4 Si2 F5 90.04(4) . .
F6 Si2 F5 89.96(4) . .
F5 Si2 F5 90.0 4 .
F5 Si2 F5 179.93(8) 2 .
F4 Si2 F5 90.04(4) . 3
F6 Si2 F5 89.96(4) . 3
F5 Si2 F5 179.93(9) 4 3
F5 Si2 F5 90.0 2 3
F5 Si2 F5 90.0 . 3
C1 N1 N2 120.0(2) . .
C1 N1 Cu1 124.56(16) . .
N2 N1 Cu1 115.0(2) . .
C4 N2 N1 116.9(3) . .
C5 N3 N4 120.5(2) . .
C5 N3 Cu1 125.62(16) . 9_655
N4 N3 Cu1 113.45(19) . 9_655
C8 N4 N3 117.7(3) . .
N1 C1 C2 124.7(2) . .
N1 C1 H1 117.7 . .
C2 C1 H1 117.7 . .
C3 C2 C1 115.0(3) . .
C3 C2 C9 122.8(3) . .
C1 C2 C9 122.1(2) . .
C2 C3 C4 118.0(3) . .
C2 C3 H3 121.0 . .
C4 C3 H3 121.0 . .
N2 C4 C3 125.4(3) . .
N2 C4 H4 117.3 . .
C3 C4 H4 117.3 . .
N3 C5 C6 124.3(2) . .
N3 C5 H5 117.9 . .
C6 C5 H5 117.9 . .
C7 C6 C5 113.9(3) . .
C7 C6 C11 124.1(3) . .
C5 C6 C11 122.0(2) . .
C8 C7 C6 119.1(3) . .
C8 C7 H7 120.4 . .
C6 C7 H7 120.4 . .
N4 C8 C7 124.5(3) . .
N4 C8 H8 117.8 . .
C7 C8 H8 117.8 . .
C10 C9 C14 118.0(3) . .
C10 C9 C2 120.9(2) . .
C14 C9 C2 121.1(3) . .
C9 C10 C11 121.6(2) . .
C9 C10 H10 119.2 . .
C11 C10 H10 119.2 . .
C10 C11 C12 118.6(3) . .
C10 C11 C6 121.3(2) . .
C12 C11 C6 120.0(3) . .
C13 C12 C11 120.2(3) . .
C13 C12 H12 119.9 . .
C11 C12 H12 119.9 . .
C12 C13 C14 121.0(3) . .
C12 C13 H13 119.5 . .
C14 C13 H13 119.5 . .
C13 C14 C9 120.6(3) . .
C13 C14 H14 119.7 . .
C9 C14 H14 119.7 . .
O1 C15 H15A 109.7 . .
O1 C15 H15B 108.7 . .
H15A C15 H15B 109.5 . .
O1 C15 H15C 110.0 . .
H15A C15 H15C 109.5 . .
H15B C15 H15C 109.5 . .
C15 O1 Cu1 135.2(3) . .
C15 O1 H1O 102.7 . .
Cu1 O1 H1O 103.2 . .

loop_
_geom_bond_atom_site_label_1
_geom_bond_atom_site_label_2
_geom_bond_distance
_geom_bond_site_symmetry_2
Cu1 N3 2.070(2) 2_655
Cu1 N3 2.070(2) 9_655
Cu1 N1 2.088(2) .
Cu1 N1 2.088(2) 10
Cu1 F1 2.2223(17) .
Cu1 O1 2.271(3) 10
Cu1 O1 2.271(3) .
Si1 F3 1.6725(16) 9_655
Si1 F3 1.6725(16) .
Si1 F1 1.6758(16) 9_655
Si1 F1 1.6758(16) .
Si1 F2 1.6840(17) .
Si1 F2 1.6840(17) 9_655
Si2 F4 1.898(3) .
Si2 F6 1.900(3) .
Si2 F5 1.9043(14) 4
Si2 F5 1.9043(14) 2
Si2 F5 1.9043(14) .
Si2 F5 1.9043(14) 3
N1 C1 1.319(3) .
N1 N2 1.352(3) .
N2 C4 1.331(4) .
N3 C5 1.327(3) .
N3 N4 1.344(3) .
N3 Cu1 2.070(2) 9_655
N4 C8 1.311(4) .
C1 C2 1.407(4) .
C1 H1 0.9500 .
C2 C3 1.372(4) .
C2 C9 1.477(4) .
C3 C4 1.378(5) .
C3 H3 0.9500 .
C4 H4 0.9500 .
C5 C6 1.401(4) .
C5 H5 0.9500 .
C6 C7 1.388(4) .
C6 C11 1.474(4) .
C7 C8 1.376(5) .
C7 H7 0.9500 .
C8 H8 0.9500 .
C9 C10 1.387(4) .
C9 C14 1.405(4) .
C10 C11 1.396(4) .
C10 H10 0.9500 .
C11 C12 1.403(4) .
C12 C13 1.361(5) .
C12 H12 0.9500 .
C13 C14 1.379(5) .
C13 H13 0.9500 .
C14 H14 0.9500 .
C15 O1 1.271(5) .
C15 O1 1.271(5) 10
C15 H15A 0.9600 .
C15 H15B 0.9600 .
C15 H15C 0.9600 .
O1 H1O 0.8500 .

loop_
_geom_torsion_atom_site_label_1
_geom_torsion_atom_site_label_2
_geom_torsion_atom_site_label_3
_geom_torsion_atom_site_label_4
_geom_torsion
_geom_torsion_site_symmetry_1
_geom_torsion_site_symmetry_4
N3 Cu1 N1 C1 -75.9(2) 2_655 .
N1 Cu1 N1 C1 95.6(2) 10 .
F1 Cu1 N1 C1 9.6(2) . .
O1 Cu1 N1 C1 176.8(2) 10 .
O1 Cu1 N1 C1 -160.4(2) . .
N3 Cu1 N1 N2 110.96(19) 2_655 .
N1 Cu1 N1 N2 -77.5(2) 10 .
F1 Cu1 N1 N2 -163.52(19) . .
O1 Cu1 N1 N2 3.7(2) 10 .
O1 Cu1 N1 N2 26.5(2) . .
C1 N1 N2 C4 -0.8(4) . .
Cu1 N1 N2 C4 172.7(2) . .
C5 N3 N4 C8 0.6(4) . .
Cu1 N3 N4 C8 -172.0(2) 9_655 .
N2 N1 C1 C2 1.5(4) . .
Cu1 N1 C1 C2 -171.3(2) . .
N1 C1 C2 C3 -1.1(4) . .
N1 C1 C2 C9 179.3(2) . .
C1 C2 C3 C4 -0.1(4) . .
C9 C2 C3 C4 179.5(3) . .
N1 N2 C4 C3 -0.4(5) . .
C2 C3 C4 N2 0.8(6) . .
N4 N3 C5 C6 -1.8(4) . .
Cu1 N3 C5 C6 169.91(19) 9_655 .
N3 C5 C6 C7 1.6(4) . .
N3 C5 C6 C11 -178.8(2) . .
C5 C6 C7 C8 -0.3(4) . .
C11 C6 C7 C8 -180.0(3) . .
N3 N4 C8 C7 0.6(5) . .
C6 C7 C8 N4 -0.8(5) . .
C3 C2 C9 C10 154.1(3) . .
C1 C2 C9 C10 -26.3(4) . .
C3 C2 C9 C14 -25.5(4) . .
C1 C2 C9 C14 154.1(3) . .
C14 C9 C10 C11 0.4(4) . .
C2 C9 C10 C11 -179.2(2) . .
C9 C10 C11 C12 -0.7(4) . .
C9 C10 C11 C6 178.9(2) . .
C7 C6 C11 C10 -152.0(3) . .
C5 C6 C11 C10 28.3(4) . .
C7 C6 C11 C12 27.6(4) . .
C5 C6 C11 C12 -152.0(3) . .
C10 C11 C12 C13 0.3(4) . .
C6 C11 C12 C13 -179.4(3) . .
C11 C12 C13 C14 0.5(5) . .
C12 C13 C14 C9 -0.8(5) . .
C10 C9 C14 C13 0.3(4) . .
C2 C9 C14 C13 180.0(3) . .
O1 C15 O1 Cu1 12.9(6) 10 .
N3 Cu1 O1 O1 133.49(7) 2_655 10
N3 Cu1 O1 O1 48.77(7) 9_655 10
N1 Cu1 O1 O1 -132.91(7) . 10
N1 Cu1 O1 O1 -48.24(7) 10 10
F1 Cu1 O1 O1 -173.1(5) . 10
N3 Cu1 O1 C15 121.7(5) 2_655 .
N3 Cu1 O1 C15 37.0(6) 9_655 .
N1 Cu1 O1 C15 -144.7(5) . .
N1 Cu1 O1 C15 -60.0(6) 10 .
F1 Cu1 O1 C15 175.2(4) . .
O1 Cu1 O1 C15 -11.8(6) 10 .

loop_
_platon_squeeze_void_nr
_platon_squeeze_void_average_x
_platon_squeeze_void_average_y
_platon_squeeze_void_average_z
_platon_squeeze_void_volume
_platon_squeeze_void_count_electrons
_platon_squeeze_void_content
1 0.000 0.000 0.000 207 61 '3 CH3OH'
2 0.000 0.000 0.500 65 17 CH3OH
3 0.000 0.500 0.250 71 19 CH3OH
4 0.000 0.500 0.750 71 19 CH3OH
5 0.500 0.500 0.500 207 61 '3 CH3OH'
6 0.500 0.500 0.000 65 17 CH3OH
7 0.500 0.000 0.250 71 19 CH3OH
8 0.500 0.000 0.750 71 19 CH3OH
